data_4513151
loop_
_publ_author_name
'Abrahams, Brendan F.'
'Elliott, Robert W.'
'Hudson, Timothy A.'
'Robson, Richard'
'Sutton, Ashley L.'

_publ_section_title
;
 New CuI2(TCNQ--II) and CuI2(F4TCNQ--II) Coordination Polymers
;
_journal_issue 5
_journal_name_full 'Crystal Growth &amp; Design'
_journal_page_first 2437
_journal_paper_doi 10.1021/acs.cgd.5b00220
_journal_volume 15
_journal_year 2015
_chemical_formula_sum 'C66 H45 Cu2 F4 N4 P3'
_chemical_formula_weight 1190.05
_chemical_name_common '[Cu2(F4TCNQ)(PPh3)3]'
_space_group_crystal_system triclinic
_space_group_IT_number 2
_space_group_name_Hall '-P 1'
_space_group_name_H-M_alt 'P -1'
_symmetry_space_group_name_Hall '-P 1'
_symmetry_space_group_name_H-M 'P -1'
_atom_sites_solution_hydrogens geom
_audit_creation_method SHELXL-2014/7
_cell_angle_alpha 62.791(4)
_cell_angle_beta 72.902(3)
_cell_angle_gamma 82.785(3)
_cell_formula_units_Z 2
_cell_length_a 13.6794(4)
_cell_length_b 15.0604(6)
_cell_length_c 15.7902(6)
_cell_measurement_reflns_used 9875
_cell_measurement_temperature 130(2)
_cell_measurement_theta_max 74.4495
_cell_measurement_theta_min 3.2640
_cell_volume 2765.1(2)
_computing_cell_refinement
;
CrysAlisPro, Agilent Technologies,
Version 1.171.36.20 (release 27-06-2012 CrysAlis171 .NET)
(compiled Jul 11 2012,15:38:31)
;
_computing_data_collection
;
CrysAlisPro, Agilent Technologies,
Version 1.171.36.20 (release 27-06-2012 CrysAlis171 .NET)
(compiled Jul 11 2012,15:38:31)
;
_computing_data_reduction
;
CrysAlisPro, Agilent Technologies,
Version 1.171.36.20 (release 27-06-2012 CrysAlis171 .NET)
(compiled Jul 11 2012,15:38:31)
;
_computing_structure_refinement 'SHELXL-2014/7 (Sheldrick, 2014)'
_computing_structure_solution 'SHELXS-97 (Sheldrick, 1997)'
_diffrn_ambient_temperature 130(2)
_diffrn_detector_area_resol_mean 10.2273
_diffrn_measured_fraction_theta_full 0.987
_diffrn_measured_fraction_theta_max 0.987
_diffrn_measurement_device_type 'SuperNova, Dual, Cu at zero, Atlas'
_diffrn_measurement_method '\w scans'
_diffrn_radiation_monochromator mirror
_diffrn_radiation_source 'SuperNova (Cu) X-ray Source'
_diffrn_radiation_type CuK\a
_diffrn_radiation_wavelength 1.54184
_diffrn_reflns_av_R_equivalents 0.0260
_diffrn_reflns_av_unetI/netI 0.0349
_diffrn_reflns_laue_measured_fraction_full 0.987
_diffrn_reflns_laue_measured_fraction_max 0.987
_diffrn_reflns_limit_h_max 9
_diffrn_reflns_limit_h_min -16
_diffrn_reflns_limit_k_max 18
_diffrn_reflns_limit_k_min -18
_diffrn_reflns_limit_l_max 17
_diffrn_reflns_limit_l_min -18
_diffrn_reflns_number 20127
_diffrn_reflns_point_group_measured_fraction_full 0.987
_diffrn_reflns_point_group_measured_fraction_max 0.987
_diffrn_reflns_theta_full 67.684
_diffrn_reflns_theta_max 67.998
_diffrn_reflns_theta_min 3.267
_exptl_absorpt_coefficient_mu 2.259
_exptl_absorpt_correction_T_max 0.933
_exptl_absorpt_correction_T_min 0.743
_exptl_absorpt_correction_type gaussian
_exptl_absorpt_process_details
;
CrysAlisPro, Agilent Technologies,
Version 1.171.36.20 (release 27-06-2012 CrysAlis171 .NET)
(compiled Jul 11 2012,15:38:31)
Numerical absorption correction based on gaussian integration over
            a multifaceted crystal model
;
_exptl_crystal_colour 'Pale yellow'
_exptl_crystal_density_diffrn 1.429
_exptl_crystal_description 'Rectangular block'
_exptl_crystal_F_000 1216
_exptl_crystal_size_max 0.1554
_exptl_crystal_size_mid 0.0752
_exptl_crystal_size_min 0.0355
_refine_diff_density_max 0.342
_refine_diff_density_min -0.461
_refine_diff_density_rms 0.058
_refine_ls_extinction_method none
_refine_ls_goodness_of_fit_ref 0.898
_refine_ls_hydrogen_treatment constr
_refine_ls_matrix_type full
_refine_ls_number_parameters 712
_refine_ls_number_reflns 9946
_refine_ls_number_restraints 0
_refine_ls_restrained_S_all 0.898
_refine_ls_R_factor_all 0.0425
_refine_ls_R_factor_gt 0.0310
_refine_ls_shift/su_max 0.006
_refine_ls_shift/su_mean 0.001
_refine_ls_structure_factor_coef Fsqd
_refine_ls_weighting_details 'w=1/[\s^2^(Fo^2^)+(0.0139P)^2^+4.9371P] where P=(Fo^2^+2Fc^2^)/3'
_refine_ls_weighting_scheme calc
_refine_ls_wR_factor_gt 0.0699
_refine_ls_wR_factor_ref 0.0742
_reflns_Friedel_coverage 0.000
_reflns_number_gt 8430
_reflns_number_total 9946
_reflns_threshold_expression 'I > 2\s(I)'
_cod_data_source_file cg5b00220_si_002.cif
_cod_data_source_block PPh33
_cod_database_code 4513151
_shelx_shelxl_version_number 2014/7
_shelx_space_group_comment
;
The symmetry employed for this shelxl refinement is uniquely defined
by the following loop, which should always be used as a source of
symmetry information in preference to the above space-group names.
They are only intended as comments.
;

loop_
_space_group_symop_operation_xyz
'x, y, z'
'-x, -y, -z'

loop_
_atom_site_label
_atom_site_type_symbol
_atom_site_fract_x
_atom_site_fract_y
_atom_site_fract_z
_atom_site_U_iso_or_equiv
_atom_site_adp_type
_atom_site_occupancy
_atom_site_site_symmetry_order
_atom_site_calc_flag
_atom_site_refinement_flags_posn
_atom_site_refinement_flags_adp
Cu2 Cu 0.77337(2) 0.37309(2) 0.27256(2) 0.01888(8) Uani 1 1 d . .
Cu1 Cu 0.86247(3) -0.09338(2) 0.18030(2) 0.02302(8) Uani 1 1 d . .
P1 P 0.79749(4) 0.00219(4) 0.05603(4) 0.02006(12) Uani 1 1 d . .
P2 P 0.68883(4) 0.46036(4) 0.15796(4) 0.01850(11) Uani 1 1 d . .
P3 P 0.67790(4) 0.28114(4) 0.43158(4) 0.02068(12) Uani 1 1 d . .
F3 F 1.05430(11) 0.41663(10) 0.37317(10) 0.0293(3) Uani 1 1 d . .
F4 F 0.87754(10) 0.66142(10) 0.46804(10) 0.0288(3) Uani 1 1 d . .
F1 F 0.89487(10) -0.12493(9) 0.47744(10) 0.0254(3) Uani 1 1 d . .
F2 F 1.03523(10) 0.19367(9) 0.36697(10) 0.0257(3) Uani 1 1 d . .
N2 N 0.86339(14) 0.26190(13) 0.25388(14) 0.0214(4) Uani 1 1 d . .
N3 N 0.86858(15) 0.46358(14) 0.27336(14) 0.0240(4) Uani 1 1 d . .
N1 N 0.87982(17) -0.02992(15) 0.25729(15) 0.0309(5) Uani 1 1 d . .
C7 C 0.89309(16) 0.51781(16) 0.29635(16) 0.0210(5) Uani 1 1 d . .
C43 C 0.62010(17) 0.57108(16) 0.16332(17) 0.0232(5) Uani 1 1 d . .
C55 C 0.73324(17) 0.27838(16) 0.52487(16) 0.0213(4) Uani 1 1 d . .
C9 C 0.92091(18) 0.58189(16) 0.32746(17) 0.0229(5) Uani 1 1 d . .
C2 C 0.88794(16) 0.17943(16) 0.28646(16) 0.0193(4) Uani 1 1 d . .
C21 C 0.48756(18) 0.04542(18) 0.0854(2) 0.0297(5) Uani 1 1 d . .
H21 H 0.4431 0.0738 0.0435 0.036 Uiso 1 1 calc R U
N4 N 0.88964(18) 0.76806(15) 0.23651(16) 0.0341(5) Uani 1 1 d . .
C4 C 0.95955(16) 0.03888(16) 0.41408(16) 0.0195(4) Uani 1 1 d . .
C25 C 0.83988(18) 0.13225(16) -0.00404(17) 0.0236(5) Uani 1 1 d . .
C3 C 0.91627(17) 0.07879(16) 0.32959(16) 0.0208(4) Uani 1 1 d . .
C31 C 0.76502(17) 0.51476(16) 0.02897(17) 0.0224(5) Uani 1 1 d . .
C32 C 0.86343(19) 0.54632(17) 0.01147(18) 0.0284(5) Uani 1 1 d . .
H32 H 0.8886 0.5347 0.0657 0.034 Uiso 1 1 calc R U
C11 C 1.02543(17) 0.45941(16) 0.43531(17) 0.0222(5) Uani 1 1 d . .
C6 C 1.01459(16) 0.09686(15) 0.43285(16) 0.0195(4) Uani 1 1 d . .
C12 C 0.93808(17) 0.58053(16) 0.48229(17) 0.0214(5) Uani 1 1 d . .
C10 C 0.96113(17) 0.54158(16) 0.41385(17) 0.0202(4) Uani 1 1 d . .
C48 C 0.64749(19) 0.61350(17) 0.21522(18) 0.0282(5) Uani 1 1 d . .
H48 H 0.6979 0.5826 0.2500 0.034 Uiso 1 1 calc R U
C13 C 0.80944(17) -0.03499(17) -0.04139(17) 0.0233(5) Uani 1 1 d . .
C5 C 0.94780(16) -0.06059(16) 0.48547(16) 0.0201(4) Uani 1 1 d . .
C66 C 0.70001(18) 0.07282(17) 0.54241(17) 0.0267(5) Uani 1 1 d . .
H66 H 0.7249 0.0886 0.5842 0.032 Uiso 1 1 calc R U
C8 C 0.90306(18) 0.68353(17) 0.27757(17) 0.0251(5) Uani 1 1 d . .
C38 C 0.6221(2) 0.31580(18) 0.12353(19) 0.0303(5) Uani 1 1 d . .
H38 H 0.6899 0.3187 0.0834 0.036 Uiso 1 1 calc R U
C49 C 0.54516(18) 0.31671(17) 0.46643(17) 0.0250(5) Uani 1 1 d . .
C45 C 0.5018(2) 0.70551(19) 0.1132(2) 0.0375(6) Uani 1 1 d . .
H45 H 0.4520 0.7374 0.0779 0.045 Uiso 1 1 calc R U
C37 C 0.59262(17) 0.38145(16) 0.16614(16) 0.0221(5) Uani 1 1 d . .
C44 C 0.54699(19) 0.61800(18) 0.11176(19) 0.0302(5) Uani 1 1 d . .
H44 H 0.5280 0.5902 0.0755 0.036 Uiso 1 1 calc R U
C19 C 0.65852(17) 0.00559(16) 0.10421(17) 0.0220(5) Uani 1 1 d . .
C61 C 0.66920(16) 0.14895(17) 0.46310(17) 0.0235(5) Uani 1 1 d . .
C42 C 0.49389(18) 0.37346(18) 0.22830(19) 0.0291(5) Uani 1 1 d . .
H42 H 0.4733 0.4164 0.2595 0.035 Uiso 1 1 calc R U
C46 C 0.5287(2) 0.74628(18) 0.1658(2) 0.0367(6) Uani 1 1 d . .
H46 H 0.4971 0.8058 0.1669 0.044 Uiso 1 1 calc R U
C18 C 0.7833(2) -0.13382(18) -0.01085(19) 0.0317(5) Uani 1 1 d . .
H18 H 0.7609 -0.1775 0.0577 0.038 Uiso 1 1 calc R U
C35 C 0.7927(2) 0.5789(2) -0.14642(19) 0.0392(6) Uani 1 1 d . .
H35 H 0.7686 0.5894 -0.2009 0.047 Uiso 1 1 calc R U
C20 C 0.59207(18) 0.04370(17) 0.04459(18) 0.0261(5) Uani 1 1 d . .
H20 H 0.6184 0.0690 -0.0250 0.031 Uiso 1 1 calc R U
C1 C 0.89556(17) 0.01850(16) 0.29139(16) 0.0231(5) Uani 1 1 d . .
C23 C 0.5128(2) -0.0331(2) 0.2464(2) 0.0406(7) Uani 1 1 d . .
H23 H 0.4857 -0.0603 0.3161 0.049 Uiso 1 1 calc R U
C56 C 0.83880(18) 0.26529(17) 0.50838(18) 0.0255(5) Uani 1 1 d . .
H56 H 0.8777 0.2603 0.4500 0.031 Uiso 1 1 calc R U
C24 C 0.61764(19) -0.0334(2) 0.20619(19) 0.0328(6) Uani 1 1 d . .
H24 H 0.6618 -0.0603 0.2485 0.039 Uiso 1 1 calc R U
C62 C 0.63362(18) 0.12466(19) 0.40226(19) 0.0304(5) Uani 1 1 d . .
H62 H 0.6135 0.1761 0.3472 0.036 Uiso 1 1 calc R U
C22 C 0.44804(19) 0.00605(19) 0.1864(2) 0.0331(6) Uani 1 1 d . .
H22 H 0.3763 0.0060 0.2144 0.040 Uiso 1 1 calc R U
C39 C 0.5530(2) 0.2462(2) 0.1395(2) 0.0400(6) Uani 1 1 d . .
H39 H 0.5733 0.2025 0.1092 0.048 Uiso 1 1 calc R U
C47 C 0.6014(2) 0.70085(18) 0.2165(2) 0.0349(6) Uani 1 1 d . .
H47 H 0.6202 0.7291 0.2524 0.042 Uiso 1 1 calc R U
C17 C 0.7895(2) -0.1687(2) -0.0796(2) 0.0371(6) Uani 1 1 d . .
H17 H 0.7705 -0.2357 -0.0580 0.045 Uiso 1 1 calc R U
C50 C 0.5265(2) 0.4180(2) 0.4344(2) 0.0361(6) Uani 1 1 d . .
H50 H 0.5821 0.4642 0.3980 0.043 Uiso 1 1 calc R U
C30 C 0.92346(19) 0.15355(19) 0.01678(19) 0.0323(6) Uani 1 1 d . .
H30 H 0.9587 0.1005 0.0577 0.039 Uiso 1 1 calc R U
C28 C 0.9063(2) 0.32903(19) -0.0819(2) 0.0374(6) Uani 1 1 d . .
H28 H 0.9283 0.3960 -0.1079 0.045 Uiso 1 1 calc R U
C14 C 0.84370(19) 0.02703(18) -0.14196(18) 0.0303(5) Uani 1 1 d . .
H14 H 0.8628 0.0942 -0.1641 0.036 Uiso 1 1 calc R U
C60 C 0.67756(19) 0.28769(18) 0.60939(18) 0.0288(5) Uani 1 1 d . .
H60 H 0.6054 0.2950 0.6224 0.035 Uiso 1 1 calc R U
C34 C 0.8899(2) 0.60975(18) -0.1627(2) 0.0390(7) Uani 1 1 d . .
H34 H 0.9326 0.6415 -0.2282 0.047 Uiso 1 1 calc R U
C65 C 0.69450(19) -0.02606(18) 0.56079(19) 0.0324(6) Uani 1 1 d . .
H65 H 0.7159 -0.0777 0.6149 0.039 Uiso 1 1 calc R U
C40 C 0.4547(2) 0.2400(2) 0.1994(2) 0.0408(7) Uani 1 1 d . .
H40 H 0.4073 0.1929 0.2096 0.049 Uiso 1 1 calc R U
C26 C 0.79090(19) 0.21138(18) -0.06597(19) 0.0302(5) Uani 1 1 d . .
H26 H 0.7342 0.1983 -0.0820 0.036 Uiso 1 1 calc R U
C64 C 0.6580(2) -0.04942(19) 0.5007(2) 0.0375(6) Uani 1 1 d . .
H64 H 0.6537 -0.1171 0.5135 0.045 Uiso 1 1 calc R U
C63 C 0.6275(2) 0.0262(2) 0.4216(2) 0.0375(6) Uani 1 1 d . .
H63 H 0.6022 0.0102 0.3802 0.045 Uiso 1 1 calc R U
C54 C 0.46242(19) 0.2509(2) 0.5183(2) 0.0351(6) Uani 1 1 d . .
H54 H 0.4735 0.1814 0.5395 0.042 Uiso 1 1 calc R U
C29 C 0.9563(2) 0.2517(2) -0.0216(2) 0.0408(7) Uani 1 1 d . .
H29 H 1.0132 0.2654 -0.0063 0.049 Uiso 1 1 calc R U
C57 C 0.88722(19) 0.25954(17) 0.57597(18) 0.0290(5) Uani 1 1 d . .
H57 H 0.9585 0.2470 0.5658 0.035 Uiso 1 1 calc R U
C36 C 0.7295(2) 0.53229(19) -0.05065(18) 0.0325(6) Uani 1 1 d . .
H36 H 0.6620 0.5126 -0.0401 0.039 Uiso 1 1 calc R U
C27 C 0.8240(2) 0.30870(18) -0.1044(2) 0.0346(6) Uani 1 1 d . .
H27 H 0.7899 0.3619 -0.1464 0.042 Uiso 1 1 calc R U
C59 C 0.7275(2) 0.2862(2) 0.67497(19) 0.0352(6) Uani 1 1 d . .
H59 H 0.6895 0.2951 0.7314 0.042 Uiso 1 1 calc R U
C33 C 0.9252(2) 0.59462(19) -0.0843(2) 0.0361(6) Uani 1 1 d . .
H33 H 0.9918 0.6171 -0.0955 0.043 Uiso 1 1 calc R U
C41 C 0.4259(2) 0.3026(2) 0.2443(2) 0.0370(6) Uani 1 1 d . .
H41 H 0.3589 0.2972 0.2867 0.044 Uiso 1 1 calc R U
C16 C 0.8234(2) -0.1063(2) -0.1795(2) 0.0350(6) Uani 1 1 d . .
H16 H 0.8282 -0.1304 -0.2267 0.042 Uiso 1 1 calc R U
C52 C 0.3471(2) 0.3867(2) 0.5083(3) 0.0499(8) Uani 1 1 d . .
H52 H 0.2797 0.4105 0.5237 0.060 Uiso 1 1 calc R U
C51 C 0.4278(2) 0.4528(2) 0.4548(2) 0.0469(7) Uani 1 1 d . .
H51 H 0.4160 0.5225 0.4317 0.056 Uiso 1 1 calc R U
C58 C 0.8320(2) 0.27197(19) 0.65882(19) 0.0330(6) Uani 1 1 d . .
H58 H 0.8657 0.2707 0.7041 0.040 Uiso 1 1 calc R U
C15 C 0.8501(2) -0.0089(2) -0.2103(2) 0.0371(6) Uani 1 1 d . .
H15 H 0.8732 0.0341 -0.2790 0.045 Uiso 1 1 calc R U
C53 C 0.3637(2) 0.2858(2) 0.5396(3) 0.0476(8) Uani 1 1 d . .
H53 H 0.3077 0.2401 0.5757 0.057 Uiso 1 1 calc R U

loop_
_atom_site_aniso_label
_atom_site_aniso_U_11
_atom_site_aniso_U_22
_atom_site_aniso_U_33
_atom_site_aniso_U_23
_atom_site_aniso_U_13
_atom_site_aniso_U_12
Cu2 0.02137(16) 0.01582(15) 0.02078(16) -0.00807(13) -0.00839(13) 0.00210(12)
Cu1 0.03010(18) 0.01780(16) 0.02468(18) -0.00967(14) -0.01365(14) 0.00471(13)
P1 0.0233(3) 0.0173(3) 0.0202(3) -0.0078(2) -0.0090(2) 0.0036(2)
P2 0.0202(3) 0.0156(2) 0.0193(3) -0.0070(2) -0.0072(2) 0.0029(2)
P3 0.0220(3) 0.0203(3) 0.0195(3) -0.0087(2) -0.0058(2) 0.0014(2)
F3 0.0370(8) 0.0300(7) 0.0320(7) -0.0215(6) -0.0164(6) 0.0115(6)
F4 0.0344(7) 0.0253(7) 0.0377(8) -0.0196(6) -0.0213(6) 0.0139(6)
F1 0.0329(7) 0.0182(6) 0.0298(7) -0.0102(5) -0.0151(6) -0.0005(5)
F2 0.0337(7) 0.0149(6) 0.0262(7) -0.0040(5) -0.0130(6) -0.0008(5)
N2 0.0231(9) 0.0185(10) 0.0242(10) -0.0101(8) -0.0088(8) 0.0034(7)
N3 0.0284(10) 0.0192(9) 0.0260(10) -0.0084(8) -0.0121(8) -0.0001(8)
N1 0.0499(13) 0.0240(10) 0.0303(11) -0.0140(9) -0.0275(10) 0.0095(9)
C7 0.0213(11) 0.0186(10) 0.0203(11) -0.0055(9) -0.0079(9) 0.0022(8)
C43 0.0242(11) 0.0163(10) 0.0229(11) -0.0061(9) -0.0028(9) 0.0022(9)
C55 0.0261(11) 0.0189(10) 0.0193(11) -0.0074(9) -0.0085(9) 0.0005(9)
C9 0.0303(12) 0.0160(10) 0.0256(12) -0.0096(9) -0.0118(10) 0.0019(9)
C2 0.0195(10) 0.0239(12) 0.0169(10) -0.0105(9) -0.0061(9) 0.0004(9)
C21 0.0283(12) 0.0282(12) 0.0413(15) -0.0193(11) -0.0170(11) 0.0055(10)
N4 0.0590(15) 0.0207(11) 0.0331(12) -0.0135(9) -0.0278(11) 0.0091(10)
C4 0.0193(10) 0.0180(10) 0.0218(11) -0.0105(9) -0.0054(9) 0.0043(8)
C25 0.0269(12) 0.0204(11) 0.0226(12) -0.0101(9) -0.0049(9) 0.0016(9)
C3 0.0250(11) 0.0173(10) 0.0229(11) -0.0101(9) -0.0095(9) 0.0037(8)
C31 0.0243(11) 0.0170(10) 0.0228(11) -0.0074(9) -0.0066(9) 0.0051(9)
C32 0.0308(13) 0.0275(12) 0.0269(13) -0.0123(10) -0.0068(10) -0.0011(10)
C11 0.0251(11) 0.0203(11) 0.0259(12) -0.0136(9) -0.0082(9) 0.0006(9)
C6 0.0230(11) 0.0137(10) 0.0199(11) -0.0062(8) -0.0063(9) 0.0028(8)
C12 0.0237(11) 0.0178(10) 0.0282(12) -0.0117(9) -0.0140(10) 0.0051(8)
C10 0.0233(11) 0.0173(10) 0.0234(11) -0.0093(9) -0.0106(9) 0.0000(8)
C48 0.0317(13) 0.0228(12) 0.0281(13) -0.0106(10) -0.0077(10) 0.0032(10)
C13 0.0213(11) 0.0246(11) 0.0264(12) -0.0138(10) -0.0076(9) 0.0053(9)
C5 0.0207(11) 0.0177(10) 0.0252(12) -0.0119(9) -0.0074(9) 0.0020(8)
C66 0.0273(12) 0.0257(12) 0.0244(12) -0.0106(10) -0.0038(10) -0.0004(9)
C8 0.0335(13) 0.0256(13) 0.0238(12) -0.0130(10) -0.0161(10) 0.0030(10)
C38 0.0335(13) 0.0310(13) 0.0298(13) -0.0166(11) -0.0070(11) -0.0025(10)
C49 0.0254(12) 0.0301(12) 0.0216(12) -0.0132(10) -0.0083(9) 0.0044(9)
C45 0.0336(14) 0.0279(13) 0.0411(15) -0.0093(12) -0.0111(12) 0.0121(11)
C37 0.0241(11) 0.0198(11) 0.0220(11) -0.0070(9) -0.0101(9) 0.0020(9)
C44 0.0314(13) 0.0250(12) 0.0324(13) -0.0110(11) -0.0123(11) 0.0081(10)
C19 0.0244(11) 0.0195(10) 0.0253(12) -0.0125(9) -0.0081(9) 0.0026(9)
C61 0.0180(11) 0.0231(11) 0.0255(12) -0.0106(10) -0.0006(9) -0.0007(9)
C42 0.0264(12) 0.0276(12) 0.0341(14) -0.0138(11) -0.0100(10) 0.0029(10)
C46 0.0382(14) 0.0204(12) 0.0400(15) -0.0114(11) -0.0009(12) 0.0080(10)
C18 0.0371(14) 0.0277(12) 0.0305(13) -0.0147(11) -0.0057(11) -0.0008(10)
C35 0.0500(17) 0.0395(15) 0.0195(12) -0.0068(11) -0.0128(12) 0.0132(13)
C20 0.0308(12) 0.0242(11) 0.0259(12) -0.0120(10) -0.0104(10) 0.0014(9)
C1 0.0282(12) 0.0215(11) 0.0199(11) -0.0065(9) -0.0135(9) 0.0057(9)
C23 0.0325(14) 0.0567(18) 0.0293(14) -0.0201(13) -0.0028(11) 0.0019(13)
C56 0.0251(12) 0.0224(11) 0.0264(12) -0.0097(10) -0.0053(10) 0.0004(9)
C24 0.0284(13) 0.0449(15) 0.0265(13) -0.0163(12) -0.0104(10) 0.0046(11)
C62 0.0289(13) 0.0319(13) 0.0321(13) -0.0154(11) -0.0083(11) -0.0004(10)
C22 0.0234(12) 0.0387(14) 0.0416(15) -0.0235(12) -0.0058(11) 0.0013(10)
C39 0.0493(17) 0.0379(15) 0.0431(16) -0.0252(13) -0.0118(13) -0.0067(12)
C47 0.0441(15) 0.0244(12) 0.0352(14) -0.0165(11) -0.0042(12) 0.0011(11)
C17 0.0390(15) 0.0333(14) 0.0472(17) -0.0257(13) -0.0099(13) 0.0005(11)
C50 0.0350(14) 0.0307(13) 0.0399(15) -0.0155(12) -0.0083(12) 0.0047(11)
C30 0.0326(13) 0.0276(13) 0.0337(14) -0.0086(11) -0.0123(11) -0.0014(10)
C28 0.0427(15) 0.0235(12) 0.0380(15) -0.0125(11) 0.0011(12) -0.0063(11)
C14 0.0358(14) 0.0265(12) 0.0269(13) -0.0119(10) -0.0078(11) 0.0045(10)
C60 0.0282(12) 0.0321(13) 0.0261(12) -0.0141(11) -0.0061(10) 0.0029(10)
C34 0.0454(16) 0.0208(12) 0.0288(14) -0.0025(10) 0.0047(12) 0.0054(11)
C65 0.0284(13) 0.0238(12) 0.0339(14) -0.0068(11) -0.0026(11) -0.0002(10)
C40 0.0390(15) 0.0378(15) 0.0507(17) -0.0180(13) -0.0171(13) -0.0110(12)
C26 0.0302(13) 0.0248(12) 0.0352(14) -0.0126(11) -0.0109(11) 0.0044(10)
C64 0.0323(14) 0.0248(13) 0.0544(18) -0.0197(12) -0.0057(12) -0.0022(10)
C63 0.0358(14) 0.0382(15) 0.0470(16) -0.0265(13) -0.0080(12) -0.0051(12)
C54 0.0271(13) 0.0358(14) 0.0439(16) -0.0197(12) -0.0083(12) 0.0001(11)
C29 0.0399(15) 0.0356(15) 0.0478(17) -0.0169(13) -0.0121(13) -0.0090(12)
C57 0.0274(12) 0.0235(12) 0.0332(13) -0.0074(10) -0.0119(10) -0.0014(9)
C36 0.0317(13) 0.0350(14) 0.0266(13) -0.0096(11) -0.0107(11) 0.0051(11)
C27 0.0402(15) 0.0205(12) 0.0357(14) -0.0090(11) -0.0080(12) 0.0061(10)
C59 0.0409(15) 0.0438(15) 0.0243(13) -0.0175(12) -0.0098(11) 0.0018(12)
C33 0.0352(14) 0.0270(13) 0.0360(15) -0.0110(11) 0.0019(12) -0.0047(11)
C41 0.0261(13) 0.0357(14) 0.0456(16) -0.0135(12) -0.0109(12) -0.0024(11)
C16 0.0341(14) 0.0465(16) 0.0387(15) -0.0316(13) -0.0125(12) 0.0105(12)
C52 0.0276(14) 0.064(2) 0.080(2) -0.0513(19) -0.0195(15) 0.0162(14)
C51 0.0432(17) 0.0422(16) 0.066(2) -0.0323(16) -0.0228(15) 0.0178(13)
C58 0.0413(15) 0.0334(13) 0.0268(13) -0.0096(11) -0.0178(11) -0.0023(11)
C15 0.0422(15) 0.0412(15) 0.0262(13) -0.0170(12) -0.0067(11) 0.0089(12)
C53 0.0241(13) 0.0598(19) 0.067(2) -0.0387(17) -0.0054(13) -0.0016(13)

loop_
_atom_type_symbol
_atom_type_description
_atom_type_scat_dispersion_real
_atom_type_scat_dispersion_imag
_atom_type_scat_source
C C 0.0181 0.0091 'International Tables Vol C Tables 4.2.6.8 and 6.1.1.4'
N N 0.0311 0.0180 'International Tables Vol C Tables 4.2.6.8 and 6.1.1.4'
F F 0.0727 0.0534 'International Tables Vol C Tables 4.2.6.8 and 6.1.1.4'
P P 0.2955 0.4335 'International Tables Vol C Tables 4.2.6.8 and 6.1.1.4'
Cu Cu -1.9646 0.5888 'International Tables Vol C Tables 4.2.6.8 and 6.1.1.4'
H H 0.0000 0.0000 'International Tables Vol C Tables 4.2.6.8 and 6.1.1.4'

loop_
_geom_angle_atom_site_label_1
_geom_angle_atom_site_label_2
_geom_angle_atom_site_label_3
_geom_angle
_geom_angle_site_symmetry_1
_geom_angle_site_symmetry_3
N3 Cu2 N2 104.89(8) . .
N3 Cu2 P2 110.02(6) . .
N2 Cu2 P2 115.96(6) . .
N3 Cu2 P3 108.92(6) . .
N2 Cu2 P3 98.42(6) . .
P2 Cu2 P3 117.47(2) . .
N4 Cu1 N1 112.86(9) 1_545 .
N4 Cu1 P1 131.62(6) 1_545 .
N1 Cu1 P1 115.01(6) . .
C13 P1 C25 107.23(11) . .
C13 P1 C19 102.26(10) . .
C25 P1 C19 105.05(10) . .
C13 P1 Cu1 119.23(7) . .
C25 P1 Cu1 113.22(8) . .
C19 P1 Cu1 108.44(8) . .
C37 P2 C31 105.97(11) . .
C37 P2 C43 105.37(10) . .
C31 P2 C43 100.25(10) . .
C37 P2 Cu2 110.07(7) . .
C31 P2 Cu2 116.80(7) . .
C43 P2 Cu2 117.12(8) . .
C49 P3 C55 104.60(10) . .
C49 P3 C61 103.79(10) . .
C55 P3 C61 103.05(10) . .
C49 P3 Cu2 117.82(8) . .
C55 P3 Cu2 113.24(7) . .
C61 P3 Cu2 112.83(7) . .
C2 N2 Cu2 148.97(18) . .
C7 N3 Cu2 156.53(19) . .
C1 N1 Cu1 170.9(2) . .
N3 C7 C9 178.1(3) . .
C44 C43 C48 119.0(2) . .
C44 C43 P2 122.30(18) . .
C48 C43 P2 118.49(18) . .
C60 C55 C56 119.1(2) . .
C60 C55 P3 124.51(18) . .
C56 C55 P3 116.35(17) . .
C8 C9 C7 118.0(2) . .
C8 C9 C10 121.6(2) . .
C7 C9 C10 120.28(19) . .
N2 C2 C3 177.9(2) . .
C22 C21 C20 120.2(2) . .
C8 N4 Cu1 174.9(2) . 1_565
C6 C4 C5 113.3(2) . .
C6 C4 C3 123.39(19) . .
C5 C4 C3 123.3(2) . .
C30 C25 C26 118.3(2) . .
C30 C25 P1 117.64(18) . .
C26 C25 P1 123.97(19) . .
C1 C3 C2 116.6(2) . .
C1 C3 C4 122.02(19) . .
C2 C3 C4 121.29(19) . .
C36 C31 C32 118.9(2) . .
C36 C31 P2 124.84(18) . .
C32 C31 P2 116.07(18) . .
C33 C32 C31 120.7(2) . .
F3 C11 C12 117.89(19) . 2_766
F3 C11 C10 119.4(2) . .
C12 C11 C10 122.8(2) 2_766 .
F2 C6 C5 117.04(18) . 2_756
F2 C6 C4 119.23(19) . .
C5 C6 C4 123.7(2) 2_756 .
F4 C12 C11 117.65(19) . 2_766
F4 C12 C10 119.32(19) . .
C11 C12 C10 123.0(2) 2_766 .
C11 C10 C12 114.2(2) . .
C11 C10 C9 122.3(2) . .
C12 C10 C9 123.5(2) . .
C47 C48 C43 120.4(2) . .
C14 C13 C18 118.7(2) . .
C14 C13 P1 124.76(18) . .
C18 C13 P1 116.50(18) . .
F1 C5 C6 117.28(19) . 2_756
F1 C5 C4 119.71(19) . .
C6 C5 C4 123.0(2) 2_756 .
C65 C66 C61 120.3(2) . .
N4 C8 C9 178.9(3) . .
C39 C38 C37 120.3(2) . .
C50 C49 C54 118.4(2) . .
C50 C49 P3 116.46(19) . .
C54 C49 P3 125.12(19) . .
C46 C45 C44 120.4(2) . .
C38 C37 C42 119.1(2) . .
C38 C37 P2 119.33(18) . .
C42 C37 P2 120.64(18) . .
C45 C44 C43 120.0(2) . .
C20 C19 C24 118.4(2) . .
C20 C19 P1 123.44(18) . .
C24 C19 P1 118.15(18) . .
C62 C61 C66 119.1(2) . .
C62 C61 P3 117.87(18) . .
C66 C61 P3 122.97(18) . .
C41 C42 C37 119.8(2) . .
C47 C46 C45 120.1(2) . .
C17 C18 C13 120.6(2) . .
C34 C35 C36 120.5(3) . .
C21 C20 C19 120.8(2) . .
N1 C1 C3 178.2(3) . .
C22 C23 C24 120.6(2) . .
C57 C56 C55 120.6(2) . .
C23 C24 C19 120.4(2) . .
C63 C62 C61 120.2(2) . .
C23 C22 C21 119.6(2) . .
C40 C39 C38 120.3(3) . .
C46 C47 C48 120.0(2) . .
C16 C17 C18 120.3(2) . .
C49 C50 C51 120.9(3) . .
C25 C30 C29 120.8(2) . .
C29 C28 C27 119.7(2) . .
C13 C14 C15 120.2(2) . .
C55 C60 C59 119.9(2) . .
C33 C34 C35 120.0(2) . .
C64 C65 C66 120.1(2) . .
C41 C40 C39 119.8(2) . .
C27 C26 C25 120.7(2) . .
C65 C64 C63 119.7(2) . .
C62 C63 C64 120.6(3) . .
C49 C54 C53 120.7(3) . .
C28 C29 C30 120.0(3) . .
C56 C57 C58 120.1(2) . .
C31 C36 C35 120.0(2) . .
C28 C27 C26 120.4(2) . .
C58 C59 C60 120.6(2) . .
C34 C33 C32 119.8(3) . .
C40 C41 C42 120.7(2) . .
C15 C16 C17 119.5(2) . .
C51 C52 C53 120.0(3) . .
C52 C51 C50 120.0(3) . .
C59 C58 C57 119.5(2) . .
C16 C15 C14 120.7(2) . .
C52 C53 C54 119.9(3) . .

loop_
_geom_bond_atom_site_label_1
_geom_bond_atom_site_label_2
_geom_bond_distance
_geom_bond_site_symmetry_2
Cu2 N3 2.0061(19) .
Cu2 N2 2.0316(18) .
Cu2 P2 2.2391(6) .
Cu2 P3 2.2966(7) .
Cu1 N4 1.894(2) 1_545
Cu1 N1 1.933(2) .
Cu1 P1 2.1986(7) .
P1 C13 1.823(2) .
P1 C25 1.826(2) .
P1 C19 1.832(2) .
P2 C37 1.820(2) .
P2 C31 1.829(2) .
P2 C43 1.833(2) .
P3 C49 1.823(2) .
P3 C55 1.827(2) .
P3 C61 1.829(2) .
F3 C11 1.349(2) .
F4 C12 1.351(2) .
F1 C5 1.350(2) .
F2 C6 1.353(2) .
N2 C2 1.154(3) .
N3 C7 1.150(3) .
N1 C1 1.155(3) .
C7 C9 1.397(3) .
C43 C44 1.392(3) .
C43 C48 1.393(3) .
C55 C60 1.388(3) .
C55 C56 1.395(3) .
C9 C8 1.393(3) .
C9 C10 1.460(3) .
C2 C3 1.405(3) .
C21 C22 1.378(4) .
C21 C20 1.387(3) .
N4 C8 1.154(3) .
N4 Cu1 1.894(2) 1_565
C4 C6 1.396(3) .
C4 C5 1.397(3) .
C4 C3 1.461(3) .
C25 C30 1.389(3) .
C25 C26 1.394(3) .
C3 C1 1.391(3) .
C31 C36 1.382(3) .
C31 C32 1.392(3) .
C32 C33 1.388(3) .
C11 C12 1.376(3) 2_766
C11 C10 1.392(3) .
C6 C5 1.379(3) 2_756
C12 C11 1.376(3) 2_766
C12 C10 1.394(3) .
C48 C47 1.392(3) .
C13 C14 1.389(3) .
C13 C18 1.397(3) .
C5 C6 1.379(3) 2_756
C66 C65 1.388(3) .
C66 C61 1.392(3) .
C38 C39 1.387(4) .
C38 C37 1.393(3) .
C49 C50 1.386(3) .
C49 C54 1.388(3) .
C45 C46 1.380(4) .
C45 C44 1.391(3) .
C37 C42 1.398(3) .
C19 C20 1.386(3) .
C19 C24 1.392(3) .
C61 C62 1.391(3) .
C42 C41 1.390(3) .
C46 C47 1.377(4) .
C18 C17 1.384(4) .
C35 C34 1.376(4) .
C35 C36 1.393(4) .
C23 C22 1.371(4) .
C23 C24 1.387(4) .
C56 C57 1.379(3) .
C62 C63 1.378(4) .
C39 C40 1.384(4) .
C17 C16 1.383(4) .
C50 C51 1.387(4) .
C30 C29 1.394(4) .
C28 C29 1.378(4) .
C28 C27 1.382(4) .
C14 C15 1.390(4) .
C60 C59 1.390(4) .
C34 C33 1.373(4) .
C65 C64 1.380(4) .
C40 C41 1.378(4) .
C26 C27 1.383(3) .
C64 C63 1.384(4) .
C54 C53 1.388(4) .
C57 C58 1.387(4) .
C59 C58 1.383(4) .
C16 C15 1.378(4) .
C52 C51 1.372(4) .
C52 C53 1.378(4) .

loop_
_geom_torsion_atom_site_label_1
_geom_torsion_atom_site_label_2
_geom_torsion_atom_site_label_3
_geom_torsion_atom_site_label_4
_geom_torsion
C1 C3 C4 C5 -25.5(3)
C2 C3 C4 C6 -27.6(3)
C7 C9 C10 C11 37.0(3)
C8 C9 C10 C12 33.7(3)
